data_1537086
loop_
_publ_author_name
'Roemer, S.R.'
'Schnick, W.'

_publ_section_title
;
 Synthesis, crystal structures and properties of the tetrametaphosphimates
 M(II)2 (P O2 NH)4 * 8(H2 O) with M= Mg, Mn, Co, Zn
;
_journal_name_full 'Zeitschrift fuer Anorganische und Allgemeine Chemie'
_journal_page_first 31
_journal_page_last 37
_journal_volume 631
_journal_year 2005
_chemical_formula_sum 'H20 N4 O16 P4 Zn2'
_chemical_name_systematic 'Zn2 (P O2 N H)4 (H2 O)8'
_space_group_IT_number 14
_symmetry_space_group_name_Hall '-P 2ybc'
_symmetry_space_group_name_H-M 'P 1 21/c 1'
_cell_angle_alpha 90
_cell_angle_beta 104.122
_cell_angle_gamma 90
_cell_formula_units_Z 2
_cell_length_a 6.4418
_cell_length_b 10.4922
_cell_length_c 12.8243
_cell_volume 840.582
_citation_journal_id_ASTM ZAACAB
_cod_data_source_file Roemer_ZAACAB_2005_1614.cif
_cod_data_source_block H20N4O16P4Zn2
_cod_original_cell_volume 840.5818
_cod_database_code 1537086

loop_
_symmetry_equiv_pos_as_xyz
x,y,z
-x,y+1/2,-z+1/2
-x,-y,-z
x,-y-1/2,z-1/2

loop_
_atom_site_label
_atom_site_type_symbol
_atom_site_fract_x
_atom_site_fract_y
_atom_site_fract_z
_atom_site_occupancy
_atom_site_U_iso_or_equiv
H8 H+1 0.437 0.143 0.167 1 0.0
H7 H+1 0.388 0.073 0.227 1 0.0
O7 O-2 0.3567 0.10796 0.17238 1 0.0
O8 O-2 0.5211 0.3368 0.40438 1 0.0
O5 O-2 0.0662 0.50997 0.35098 1 0.0
P2 P+5 0.03667 0.18857 0.41715 1 0.0
H9 H+1 0.547 0.402 0.415 1 0.0
P1 P+5 0.27141 0.46848 0.10472 1 0.0
H5 H+1 0.671 0.31 0.127 1 0.0
H4 H+1 0.069 0.483 0.304 1 0.0
O2 O-2 0.51139 0.46712 0.14563 1 0.0
H10 H+1 0.394 0.331 0.369 1 0.0
O4 O-2 0.0971 0.21963 0.3144 1 0.0
H6 H+1 0.645 0.216 0.054 1 0.0
N2 N-3 0.2037 0.62046 0.10656 1 0.0
O1 O-2 0.1386 0.39047 0.16226 1 0.0
O6 O-2 0.7062 0.24141 0.11929 1 0.0
H2 H+1 0.282 0.663 0.112 1 0.0
Zn1 Zn+2 0.04682 0.197404 0.151935 1 0.0
O3 O-2 0.0307 0.30285 0.48804 1 0.0
N1 N-3 0.2124 0.08087 0.47792 1 0.0
H1 H+1 0.282 0.053 0.438 1 0.0
H3 H+1 0.05 0.463 0.394 1 0.0
